data_4028846
loop_
_publ_author_name
'Ming-Chang P. Yeh'
'Ming-Nan Lin'
'Ching-Hsien Hsu'
'Chia-Jung Liang'

_publ_section_title
;
 Syntheses of 3,4-Disubstituted Pyrroles and Furans via Lewis
 Acid-Promoted Semipinacol Rearrangement/Alkyne-Ketone Metathesis Reaction
 of (C)-2-N- or O-((3-Arylpropargyl)methyl)-Tethered
 3,5,5-Trimethyl-2,3-epoxycyclohexan-1-ones
;
_journal_name_full 'Journal of Organic Chemistry'
_journal_page_first 12381
_journal_page_last 12396
_journal_paper_doi 10.1021/jo402025z
_journal_volume 78
_journal_year 2013
_chemical_formula_moiety 'C19 H20 O3'
_chemical_formula_sum 'C19 H20 O3'
_chemical_formula_weight 296.35
_chemical_name_systematic
;
 ?
;
_space_group_IT_number 2
_symmetry_cell_setting triclinic
_symmetry_space_group_name_Hall '-P 1'
_symmetry_space_group_name_H-M 'P -1'
_atom_sites_solution_hydrogens geom
_atom_sites_solution_primary direct
_atom_sites_solution_secondary difmap
_audit_creation_method SHELXL-97
_cell_angle_alpha 99.979(2)
_cell_angle_beta 100.197(2)
_cell_angle_gamma 91.307(3)
_cell_formula_units_Z 2
_cell_length_a 8.1142(7)
_cell_length_b 9.5567(8)
_cell_length_c 10.7665(10)
_cell_measurement_reflns_used 0
_cell_measurement_temperature 296(2)
_cell_measurement_theta_max 0
_cell_measurement_theta_min 0
_cell_volume 808.04(12)
_computing_molecular_graphics 'Ortep-3 for Windows (Farrugia, 1997)'
_computing_publication_material 'WinGX publication routines (Farrugia, 1999)'
_computing_structure_refinement 'SHELXL-97 (Sheldrick, 1997)'
_computing_structure_solution 'SHELXS-86 (Sheldrick, 1986)'
_diffrn_ambient_temperature 296(2)
_diffrn_measured_fraction_theta_full 0.983
_diffrn_measured_fraction_theta_max 0.983
_diffrn_radiation_monochromator graphite
_diffrn_radiation_source 'fine-focus sealed tube'
_diffrn_radiation_type MoK\a
_diffrn_radiation_wavelength 0.71073
_diffrn_reflns_av_R_equivalents 0.0325
_diffrn_reflns_av_sigmaI/netI 0.0675
_diffrn_reflns_limit_h_max 9
_diffrn_reflns_limit_h_min -9
_diffrn_reflns_limit_k_max 11
_diffrn_reflns_limit_k_min -11
_diffrn_reflns_limit_l_max 6
_diffrn_reflns_limit_l_min -12
_diffrn_reflns_number 6679
_diffrn_reflns_theta_full 24.98
_diffrn_reflns_theta_max 24.98
_diffrn_reflns_theta_min 1.95
_exptl_absorpt_coefficient_mu 0.081
_exptl_absorpt_correction_T_max 0.9927
_exptl_absorpt_correction_T_min 0.9752
_exptl_absorpt_correction_type multi-scan
_exptl_crystal_colour colorles
_exptl_crystal_density_diffrn 1.218
_exptl_crystal_description prism
_exptl_crystal_F_000 316
_exptl_crystal_size_max 0.31
_exptl_crystal_size_mid 0.22
_exptl_crystal_size_min 0.09
_refine_diff_density_max 0.310
_refine_diff_density_min -0.404
_refine_diff_density_rms 0.108
_refine_ls_extinction_method none
_refine_ls_goodness_of_fit_ref 1.027
_refine_ls_hydrogen_treatment constr
_refine_ls_matrix_type full
_refine_ls_number_parameters 199
_refine_ls_number_reflns 2795
_refine_ls_number_restraints 0
_refine_ls_restrained_S_all 1.027
_refine_ls_R_factor_all 0.1190
_refine_ls_R_factor_gt 0.0552
_refine_ls_shift/su_max 0.000
_refine_ls_shift/su_mean 0.000
_refine_ls_structure_factor_coef Fsqd
_refine_ls_weighting_details 'calc w=1/[\s^2^(Fo^2^)+(0.1026P)^2^+0.0000P] where P=(Fo^2^+2Fc^2^)/3'
_refine_ls_weighting_scheme calc
_refine_ls_wR_factor_gt 0.1449
_refine_ls_wR_factor_ref 0.1949
_reflns_number_gt 1541
_reflns_number_total 2795
_reflns_threshold_expression >2sigma(I)
_cod_data_source_file jo402025z_si_010.cif
_cod_data_source_block ch13818
_cod_database_code 4028846

loop_
_symmetry_equiv_pos_as_xyz
'x, y, z'
'-x, -y, -z'

loop_
_atom_site_label
_atom_site_type_symbol
_atom_site_fract_x
_atom_site_fract_y
_atom_site_fract_z
_atom_site_U_iso_or_equiv
_atom_site_adp_type
_atom_site_occupancy
_atom_site_symmetry_multiplicity
_atom_site_calc_flag
_atom_site_refinement_flags
C1 C 0.2824(4) 0.8212(3) 1.0446(3) 0.0443(8) Uani 1 1 d .
C2 C 0.2544(4) 0.8770(3) 1.1772(2) 0.0417(8) Uani 1 1 d .
C3 C 0.1209(4) 0.9619(3) 1.1935(3) 0.0528(8) Uani 1 1 d .
H3 H 0.0513 0.9852 1.1225 0.063 Uiso 1 1 calc R
C4 C 0.0913(5) 1.0119(4) 1.3152(3) 0.0687(10) Uani 1 1 d .
H4 H 0.0032 1.0706 1.3263 0.082 Uiso 1 1 calc R
C5 C 0.1922(5) 0.9749(4) 1.4206(3) 0.0709(11) Uani 1 1 d .
H5 H 0.1714 1.0088 1.5025 0.085 Uiso 1 1 calc R
C6 C 0.3208(5) 0.8899(4) 1.4059(3) 0.0653(10) Uani 1 1 d .
H6 H 0.3865 0.8637 1.4773 0.078 Uiso 1 1 calc R
C7 C 0.3545(4) 0.8419(3) 1.2846(3) 0.0524(9) Uani 1 1 d .
H7 H 0.4450 0.7856 1.2750 0.063 Uiso 1 1 calc R
C8 C 0.4559(4) 0.8121(3) 1.0234(2) 0.0409(8) Uani 1 1 d .
C9 C 0.5899(4) 0.8893(3) 1.0992(3) 0.0524(9) Uani 1 1 d .
H9 H 0.5859 0.9494 1.1763 0.063 Uiso 1 1 calc R
C10 C 0.6824(5) 0.7730(3) 0.9367(3) 0.0603(9) Uani 1 1 d .
H10 H 0.7556 0.7383 0.8827 0.072 Uiso 1 1 calc R
C11 C 0.5179(4) 0.7358(3) 0.9142(2) 0.0442(8) Uani 1 1 d .
C12 C 0.4234(4) 0.6328(3) 0.8015(2) 0.0481(8) Uani 1 1 d .
C13 C 0.5406(5) 0.5801(4) 0.7069(3) 0.0796(12) Uani 1 1 d .
H13A H 0.6344 0.5374 0.7507 0.119 Uiso 1 1 calc R
H13B H 0.5800 0.6590 0.6738 0.119 Uiso 1 1 calc R
H13C H 0.4801 0.5109 0.6373 0.119 Uiso 1 1 calc R
C14 C 0.3316(4) 0.5092(3) 0.8399(3) 0.0528(9) Uani 1 1 d .
H14A H 0.3077 0.5379 0.9255 0.063 Uiso 1 1 calc R
H14B H 0.4018 0.4284 0.8403 0.063 Uiso 1 1 calc R
C15 C 0.1652(5) 0.4670(3) 0.7423(3) 0.0599(10) Uani 1 1 d .
C16 C 0.1823(5) 0.3366(4) 0.6420(3) 0.0919(14) Uani 1 1 d .
H16A H 0.2701 0.3559 0.5972 0.138 Uiso 1 1 calc R
H16B H 0.0785 0.3151 0.5822 0.138 Uiso 1 1 calc R
H16C H 0.2091 0.2568 0.6838 0.138 Uiso 1 1 calc R
C17 C 0.0261(5) 0.4338(4) 0.8132(4) 0.0926(13) Uani 1 1 d .
H17A H 0.0137 0.5151 0.8763 0.139 Uiso 1 1 calc R
H17B H 0.0544 0.3541 0.8547 0.139 Uiso 1 1 calc R
H17C H -0.0775 0.4112 0.7531 0.139 Uiso 1 1 calc R
C18 C 0.1306(5) 0.6001(3) 0.6822(3) 0.0702(11) Uani 1 1 d .
H18A H 0.1070 0.5738 0.5894 0.084 Uiso 1 1 calc R
H18B H 0.0337 0.6447 0.7096 0.084 Uiso 1 1 calc R
C19 C 0.2806(4) 0.7015(4) 0.7234(3) 0.0523(9) Uani 1 1 d .
O1 O 0.1635(3) 0.7862(2) 0.95659(18) 0.0599(7) Uani 1 1 d .
O2 O 0.7291(3) 0.8682(2) 1.0490(2) 0.0636(7) Uani 1 1 d .
O3 O 0.2929(3) 0.8167(2) 0.69394(19) 0.0701(7) Uani 1 1 d .

loop_
_atom_site_aniso_label
_atom_site_aniso_U_11
_atom_site_aniso_U_22
_atom_site_aniso_U_33
_atom_site_aniso_U_23
_atom_site_aniso_U_13
_atom_site_aniso_U_12
C1 0.048(2) 0.0397(18) 0.0437(15) 0.0091(13) 0.0043(15) -0.0009(15)
C2 0.0397(19) 0.0407(18) 0.0437(15) 0.0073(13) 0.0056(14) -0.0008(15)
C3 0.050(2) 0.055(2) 0.0544(17) 0.0110(15) 0.0110(15) 0.0003(17)
C4 0.065(3) 0.061(2) 0.083(2) 0.0058(19) 0.029(2) 0.011(2)
C5 0.081(3) 0.080(3) 0.0490(19) -0.0044(17) 0.0205(19) -0.005(2)
C6 0.072(3) 0.081(3) 0.0421(16) 0.0106(16) 0.0094(17) 0.000(2)
C7 0.051(2) 0.059(2) 0.0473(16) 0.0124(14) 0.0075(15) 0.0062(17)
C8 0.045(2) 0.0374(17) 0.0393(14) 0.0098(12) 0.0027(14) 0.0019(15)
C9 0.056(2) 0.049(2) 0.0511(16) 0.0107(14) 0.0050(17) -0.0004(18)
C10 0.059(2) 0.060(2) 0.0623(19) 0.0092(16) 0.0147(17) 0.0033(19)
C11 0.043(2) 0.0443(18) 0.0485(15) 0.0146(13) 0.0095(14) 0.0043(15)
C12 0.054(2) 0.0467(19) 0.0424(15) 0.0054(13) 0.0083(14) 0.0111(16)
C13 0.084(3) 0.085(3) 0.069(2) -0.0057(19) 0.030(2) 0.016(2)
C14 0.062(2) 0.0434(19) 0.0492(16) 0.0082(14) -0.0007(15) 0.0063(17)
C15 0.067(3) 0.042(2) 0.0627(19) 0.0076(15) -0.0090(18) 0.0010(18)
C16 0.109(3) 0.059(2) 0.083(2) -0.0105(19) -0.025(2) 0.008(2)
C17 0.073(3) 0.086(3) 0.112(3) 0.023(2) -0.003(3) -0.014(2)
C18 0.079(3) 0.058(2) 0.063(2) 0.0128(17) -0.0180(19) 0.005(2)
C19 0.070(3) 0.049(2) 0.0368(14) 0.0055(14) 0.0079(15) 0.0083(19)
O1 0.0499(14) 0.0748(16) 0.0473(11) 0.0014(10) -0.0020(10) 0.0015(12)
O2 0.0506(16) 0.0679(16) 0.0704(14) 0.0114(12) 0.0084(12) -0.0080(13)
O3 0.100(2) 0.0573(16) 0.0554(13) 0.0230(11) 0.0095(12) 0.0039(14)

loop_
_atom_type_symbol
_atom_type_description
_atom_type_scat_dispersion_real
_atom_type_scat_dispersion_imag
_atom_type_scat_source
C C 0.0033 0.0016 'International Tables Vol C Tables 4.2.6.8 and 6.1.1.4'
H H 0.0000 0.0000 'International Tables Vol C Tables 4.2.6.8 and 6.1.1.4'
O O 0.0106 0.0060 'International Tables Vol C Tables 4.2.6.8 and 6.1.1.4'

loop_
_geom_angle_atom_site_label_1
_geom_angle_atom_site_label_2
_geom_angle_atom_site_label_3
_geom_angle
O1 C1 C8 121.4(2)
O1 C1 C2 120.5(3)
C8 C1 C2 118.1(2)
C3 C2 C7 118.9(3)
C3 C2 C1 119.3(3)
C7 C2 C1 121.8(3)
C4 C3 C2 120.0(3)
C4 C3 H3 120.0
C2 C3 H3 120.0
C3 C4 C5 120.1(3)
C3 C4 H4 119.9
C5 C4 H4 119.9
C6 C5 C4 120.6(3)
C6 C5 H5 119.7
C4 C5 H5 119.7
C5 C6 C7 119.9(3)
C5 C6 H6 120.0
C7 C6 H6 120.0
C6 C7 C2 120.5(3)
C6 C7 H7 119.7
C2 C7 H7 119.7
C9 C8 C11 105.8(3)
C9 C8 C1 125.0(3)
C11 C8 C1 128.8(3)
O2 C9 C8 111.4(3)
O2 C9 H9 124.3
C8 C9 H9 124.3
C11 C10 O2 111.6(3)
C11 C10 H10 124.2
O2 C10 H10 124.2
C10 C11 C8 105.1(3)
C10 C11 C12 126.4(3)
C8 C11 C12 128.5(3)
C11 C12 C14 113.3(2)
C11 C12 C19 112.4(2)
C14 C12 C19 102.8(3)
C11 C12 C13 110.3(3)
C14 C12 C13 112.1(3)
C19 C12 C13 105.4(2)
C12 C13 H13A 109.5
C12 C13 H13B 109.5
H13A C13 H13B 109.5
C12 C13 H13C 109.5
H13A C13 H13C 109.5
H13B C13 H13C 109.5
C12 C14 C15 109.0(2)
C12 C14 H14A 109.9
C15 C14 H14A 109.9
C12 C14 H14B 109.9
C15 C14 H14B 109.9
H14A C14 H14B 108.3
C17 C15 C16 108.7(3)
C17 C15 C18 111.2(3)
C16 C15 C18 112.0(3)
C17 C15 C14 109.6(3)
C16 C15 C14 111.7(3)
C18 C15 C14 103.6(3)
C15 C16 H16A 109.5
C15 C16 H16B 109.5
H16A C16 H16B 109.5
C15 C16 H16C 109.5
H16A C16 H16C 109.5
H16B C16 H16C 109.5
C15 C17 H17A 109.5
C15 C17 H17B 109.5
H17A C17 H17B 109.5
C15 C17 H17C 109.5
H17A C17 H17C 109.5
H17B C17 H17C 109.5
C19 C18 C15 109.1(3)
C19 C18 H18A 109.9
C15 C18 H18A 109.9
C19 C18 H18B 109.9
C15 C18 H18B 109.9
H18A C18 H18B 108.3
O3 C19 C18 125.6(3)
O3 C19 C12 124.4(3)
C18 C19 C12 109.8(3)
C9 O2 C10 106.1(2)

loop_
_geom_bond_atom_site_label_1
_geom_bond_atom_site_label_2
_geom_bond_distance
C1 O1 1.222(3)
C1 C8 1.468(4)
C1 C2 1.493(4)
C2 C3 1.386(4)
C2 C7 1.387(4)
C3 C4 1.379(4)
C3 H3 0.9300
C4 C5 1.380(5)
C4 H4 0.9300
C5 C6 1.352(4)
C5 H5 0.9300
C6 C7 1.385(4)
C6 H6 0.9300
C7 H7 0.9300
C8 C9 1.354(4)
C8 C11 1.448(4)
C9 O2 1.340(3)
C9 H9 0.9300
C10 C11 1.342(4)
C10 O2 1.369(3)
C10 H10 0.9300
C11 C12 1.501(4)
C12 C14 1.536(4)
C12 C19 1.537(4)
C12 C13 1.543(4)
C13 H13A 0.9600
C13 H13B 0.9600
C13 H13C 0.9600
C14 C15 1.555(4)
C14 H14A 0.9700
C14 H14B 0.9700
C15 C17 1.526(5)
C15 C16 1.527(4)
C15 C18 1.534(4)
C16 H16A 0.9600
C16 H16B 0.9600
C16 H16C 0.9600
C17 H17A 0.9600
C17 H17B 0.9600
C17 H17C 0.9600
C18 C19 1.491(5)
C18 H18A 0.9700
C18 H18B 0.9700
C19 O3 1.204(3)
